data_2237513
loop_
_publ_author_name
'Taha, Muhammad'
'Ismail, Nor Hadiani'
'Jaafar, Faridahanim Mohd'
'Khan, Khalid M.'
'Yousuf, Sammer'

_publ_section_title
;
 (<i>E</i>)-2,4-Dimethyl-<i>N</i>'-(2-methylbenzylidene)benzohydrazide
;
_journal_coeditor_code IS5246
_journal_issue 3
_journal_name_full 'Acta Crystallographica Section E'
_journal_page_first o400
_journal_paper_doi 10.1107/S1600536813004388
_journal_volume 69
_journal_year 2013
_chemical_formula_iupac 'C17 H18 N2 O'
_chemical_formula_moiety 'C17 H18 N2 O'
_chemical_formula_sum 'C17 H18 N2 O'
_chemical_formula_weight 266.33
_chemical_name_systematic
;
(<i>E</i>)-2,4-Dimethyl-<i>N</i>'-(2-methylbenzylidene)benzohydrazide
;
_space_group_IT_number 29
_symmetry_cell_setting orthorhombic
_symmetry_space_group_name_Hall 'P 2c -2ac'
_symmetry_space_group_name_H-M 'P c a 21'
_atom_sites_solution_hydrogens geom
_atom_sites_solution_primary direct
_atom_sites_solution_secondary difmap
_audit_creation_method SHELXL-97
_cell_angle_alpha 90.00
_cell_angle_beta 90.00
_cell_angle_gamma 90.00
_cell_formula_units_Z 4
_cell_length_a 26.1151(10)
_cell_length_b 4.9484(2)
_cell_length_c 11.3933(4)
_cell_measurement_reflns_used 4590
_cell_measurement_temperature 273(2)
_cell_measurement_theta_max 27.44
_cell_measurement_theta_min 2.37
_cell_volume 1472.33(10)
_computing_cell_refinement 'SAINT (Bruker, 2000)'
_computing_data_collection 'SMART (Bruker, 2000)'
_computing_data_reduction 'SAINT (Bruker, 2000)'
_computing_molecular_graphics 'SHELXTL (Sheldrick, 2008)'
_computing_publication_material
;
SHELXTL (Sheldrick, 2008), PARST (Nardelli, 1995) and PLATON
(Spek, 2009)
;
_computing_structure_refinement 'SHELXL97 (Sheldrick, 2008)'
_computing_structure_solution 'SHELXS97 (Sheldrick, 2008)'
_diffrn_ambient_temperature 273(2)
_diffrn_measured_fraction_theta_full 0.999
_diffrn_measured_fraction_theta_max 0.999
_diffrn_measurement_device_type
;
Bruker SMART APEX CCD area-detector
;
_diffrn_measurement_method '\w scan'
_diffrn_radiation_monochromator graphite
_diffrn_radiation_source 'fine-focus sealed tube'
_diffrn_radiation_type MoK\a
_diffrn_radiation_wavelength 0.71073
_diffrn_reflns_av_R_equivalents 0.0206
_diffrn_reflns_av_sigmaI/netI 0.0186
_diffrn_reflns_limit_h_max 31
_diffrn_reflns_limit_h_min -25
_diffrn_reflns_limit_k_max 5
_diffrn_reflns_limit_k_min -5
_diffrn_reflns_limit_l_max 13
_diffrn_reflns_limit_l_min -13
_diffrn_reflns_number 8023
_diffrn_reflns_theta_full 25.50
_diffrn_reflns_theta_max 25.50
_diffrn_reflns_theta_min 2.37
_exptl_absorpt_coefficient_mu 0.076
_exptl_absorpt_correction_T_max 0.9828
_exptl_absorpt_correction_T_min 0.9589
_exptl_absorpt_correction_type multi-scan
_exptl_absorpt_process_details '(SADABS; Bruker, 2000)'
_exptl_crystal_colour Colorles
_exptl_crystal_density_diffrn 1.202
_exptl_crystal_density_method 'not measured'
_exptl_crystal_description Block
_exptl_crystal_F_000 568
_exptl_crystal_size_max 0.56
_exptl_crystal_size_mid 0.55
_exptl_crystal_size_min 0.23
_refine_diff_density_max 0.118
_refine_diff_density_min -0.143
_refine_ls_extinction_coef 0.016(2)
_refine_ls_extinction_expression Fc^*^=kFc[1+0.001xFc^2^\l^3^/sin(2\q)]^-1/4^
_refine_ls_extinction_method 'SHELXTL (Sheldrick, 2008)'
_refine_ls_goodness_of_fit_ref 1.043
_refine_ls_hydrogen_treatment mixed
_refine_ls_matrix_type full
_refine_ls_number_parameters 189
_refine_ls_number_reflns 2577
_refine_ls_number_restraints 1
_refine_ls_restrained_S_all 1.043
_refine_ls_R_factor_all 0.0314
_refine_ls_R_factor_gt 0.0300
_refine_ls_shift/su_max 0.000
_refine_ls_shift/su_mean 0.000
_refine_ls_structure_factor_coef Fsqd
_refine_ls_weighting_details 'calc w=1/[\s^2^(Fo^2^)+(0.0459P)^2^+0.1205P] where P=(Fo^2^+2Fc^2^)/3'
_refine_ls_weighting_scheme calc
_refine_ls_wR_factor_gt 0.0786
_refine_ls_wR_factor_ref 0.0798
_reflns_number_gt 2483
_reflns_number_total 2577
_reflns_threshold_expression I>2sigma(I)
_cod_data_source_file is5246.cif
_cod_data_source_block I
_cod_database_code 2237513
_cod_database_fobs_code 2237513

loop_
_symmetry_equiv_pos_as_xyz
'x, y, z'
'-x, -y, z+1/2'
'x+1/2, -y, z'
'-x+1/2, y, z+1/2'

loop_
_atom_site_type_symbol
_atom_site_label
_atom_site_fract_x
_atom_site_fract_y
_atom_site_fract_z
_atom_site_U_iso_or_equiv
_atom_site_adp_type
_atom_site_calc_flag
_atom_site_refinement_flags
_atom_site_occupancy
_atom_site_symmetry_multiplicity
O O1 0.40241(5) 0.5493(2) 0.43046(18) 0.0938(6) Uani d . 1 1
N N1 0.38352(4) 0.1086(2) 0.44326(11) 0.0438(3) Uani d . 1 1
H H1A 0.3925(5) -0.050(3) 0.4301(13) 0.039(4) Uiso d . 1 1
N N2 0.33498(4) 0.1558(2) 0.48752(10) 0.0448(3) Uani d . 1 1
C C1 0.49419(6) 0.0399(3) 0.44104(14) 0.0500(3) Uani d . 1 1
H H1B 0.4797 -0.0346 0.5082 0.060 Uiso calc R 1 1
C C2 0.54235(6) -0.0412(3) 0.40641(15) 0.0600(4) Uani d . 1 1
H H2B 0.5601 -0.1679 0.4510 0.072 Uiso calc R 1 1
C C3 0.56461(6) 0.0633(4) 0.30653(15) 0.0605(4) Uani d . 1 1
C C4 0.53740(6) 0.2556(4) 0.24413(14) 0.0588(4) Uani d . 1 1
H H4A 0.5524 0.3297 0.1775 0.071 Uiso calc R 1 1
C C5 0.48869(6) 0.3437(3) 0.27612(13) 0.0488(4) Uani d . 1 1
C C6 0.46699(5) 0.2308(3) 0.37737(12) 0.0426(3) Uani d . 1 1
C C7 0.41514(5) 0.3145(3) 0.41905(14) 0.0480(3) Uani d . 1 1
C C8 0.30625(5) -0.0517(3) 0.49163(13) 0.0459(3) Uani d . 1 1
H H8A 0.3181 -0.2157 0.4624 0.055 Uiso calc R 1 1
C C9 0.25464(5) -0.0345(3) 0.54203(13) 0.0458(3) Uani d . 1 1
C C10 0.24424(6) 0.1476(3) 0.63203(14) 0.0553(4) Uani d . 1 1
H H10A 0.2703 0.2579 0.6602 0.066 Uiso calc R 1 1
C C11 0.19599(7) 0.1674(4) 0.68005(15) 0.0656(5) Uani d . 1 1
H H11A 0.1893 0.2922 0.7392 0.079 Uiso calc R 1 1
C C12 0.15778(7) 0.0008(4) 0.63967(17) 0.0665(5) Uani d . 1 1
H H12A 0.1252 0.0108 0.6722 0.080 Uiso calc R 1 1
C C13 0.16772(6) -0.1808(3) 0.55115(18) 0.0628(4) Uani d . 1 1
H H13A 0.1414 -0.2922 0.5248 0.075 Uiso calc R 1 1
C C14 0.21564(5) -0.2029(3) 0.50006(14) 0.0500(3) Uani d . 1 1
C C15 0.22448(7) -0.3941(3) 0.39994(17) 0.0652(4) Uani d . 1 1
H H15A 0.1940 -0.4979 0.3862 0.098 Uiso calc R 1 1
H H15B 0.2522 -0.5136 0.4189 0.098 Uiso calc R 1 1
H H15C 0.2329 -0.2933 0.3306 0.098 Uiso calc R 1 1
C C16 0.61613(7) -0.0348(6) 0.2648(2) 0.0969(8) Uani d . 1 1
H H16A 0.6383 -0.0606 0.3311 0.145 Uiso calc R 1 1
H H16B 0.6308 0.0969 0.2129 0.145 Uiso calc R 1 1
H H16C 0.6120 -0.2030 0.2239 0.145 Uiso calc R 1 1
C C17 0.46107(8) 0.5471(4) 0.20175(18) 0.0736(5) Uani d . 1 1
H H17A 0.4250 0.5091 0.2028 0.110 Uiso calc R 1 1
H H17B 0.4735 0.5370 0.1226 0.110 Uiso calc R 1 1
H H17C 0.4670 0.7251 0.2323 0.110 Uiso calc R 1 1

loop_
_atom_site_aniso_label
_atom_site_aniso_U_11
_atom_site_aniso_U_22
_atom_site_aniso_U_33
_atom_site_aniso_U_12
_atom_site_aniso_U_13
_atom_site_aniso_U_23
O1 0.0731(8) 0.0328(5) 0.1753(17) 0.0011(5) 0.0407(10) -0.0067(8)
N1 0.0394(6) 0.0335(5) 0.0587(7) 0.0032(4) 0.0055(5) -0.0042(5)
N2 0.0388(6) 0.0451(6) 0.0505(6) 0.0038(5) 0.0034(5) -0.0020(5)
C1 0.0471(8) 0.0556(8) 0.0472(8) -0.0015(6) 0.0033(7) 0.0003(7)
C2 0.0467(8) 0.0745(10) 0.0586(10) 0.0108(7) -0.0058(8) -0.0036(8)
C3 0.0421(8) 0.0810(11) 0.0583(9) -0.0034(7) 0.0019(8) -0.0175(8)
C4 0.0589(10) 0.0728(10) 0.0448(8) -0.0218(8) 0.0111(7) -0.0100(7)
C5 0.0555(9) 0.0431(7) 0.0477(8) -0.0127(6) -0.0011(7) -0.0043(6)
C6 0.0429(7) 0.0367(6) 0.0482(8) -0.0057(5) 0.0015(6) -0.0066(5)
C7 0.0460(8) 0.0349(6) 0.0630(9) -0.0006(5) 0.0038(7) -0.0038(6)
C8 0.0415(7) 0.0427(6) 0.0534(8) 0.0024(6) 0.0011(6) -0.0018(6)
C9 0.0414(7) 0.0469(7) 0.0492(7) 0.0032(6) 0.0032(6) 0.0059(6)
C10 0.0508(9) 0.0632(9) 0.0520(8) -0.0002(7) 0.0027(7) -0.0012(7)
C11 0.0663(11) 0.0764(11) 0.0541(9) 0.0055(9) 0.0177(8) -0.0022(8)
C12 0.0499(9) 0.0789(11) 0.0707(11) 0.0030(8) 0.0207(9) 0.0056(9)
C13 0.0458(8) 0.0650(9) 0.0774(11) -0.0079(7) 0.0060(9) 0.0036(9)
C14 0.0454(8) 0.0459(7) 0.0586(8) -0.0005(6) 0.0026(7) 0.0066(6)
C15 0.0578(9) 0.0578(9) 0.0800(12) -0.0053(7) 0.0007(9) -0.0111(9)
C16 0.0501(11) 0.150(2) 0.0910(16) 0.0072(12) 0.0129(10) -0.0378(15)
C17 0.0953(15) 0.0592(10) 0.0664(11) -0.0078(9) -0.0073(11) 0.0132(8)

loop_
_atom_type_symbol
_atom_type_description
_atom_type_scat_dispersion_real
_atom_type_scat_dispersion_imag
_atom_type_scat_source
C C 0.0033 0.0016 'International Tables Vol C Tables 4.2.6.8 and 6.1.1.4'
H H 0.0000 0.0000 'International Tables Vol C Tables 4.2.6.8 and 6.1.1.4'
N N 0.0061 0.0033 'International Tables Vol C Tables 4.2.6.8 and 6.1.1.4'
O O 0.0106 0.0060 'International Tables Vol C Tables 4.2.6.8 and 6.1.1.4'

loop_
_geom_angle_atom_site_label_1
_geom_angle_atom_site_label_2
_geom_angle_atom_site_label_3
_geom_angle
C7 N1 N2 120.73(11)
C7 N1 H1A 120.4(10)
N2 N1 H1A 118.9(10)
C8 N2 N1 114.66(11)
C2 C1 C6 121.07(15)
C2 C1 H1B 119.5
C6 C1 H1B 119.5
C1 C2 C3 120.80(16)
C1 C2 H2B 119.6
C3 C2 H2B 119.6
C2 C3 C4 117.73(14)
C2 C3 C16 121.07(18)
C4 C3 C16 121.17(18)
C3 C4 C5 123.35(14)
C3 C4 H4A 118.3
C5 C4 H4A 118.3
C4 C5 C6 117.36(14)
C4 C5 C17 120.09(15)
C6 C5 C17 122.54(15)
C1 C6 C5 119.67(13)
C1 C6 C7 119.13(13)
C5 C6 C7 121.19(13)
O1 C7 N1 122.42(14)
O1 C7 C6 123.16(13)
N1 C7 C6 114.42(11)
N2 C8 C9 120.62(12)
N2 C8 H8A 119.7
C9 C8 H8A 119.7
C10 C9 C14 119.67(14)
C10 C9 C8 120.32(13)
C14 C9 C8 120.01(13)
C11 C10 C9 121.14(15)
C11 C10 H10A 119.4
C9 C10 H10A 119.4
C12 C11 C10 119.26(16)
C12 C11 H11A 120.4
C10 C11 H11A 120.4
C11 C12 C13 120.04(15)
C11 C12 H12A 120.0
C13 C12 H12A 120.0
C12 C13 C14 122.03(16)
C12 C13 H13A 119.0
C14 C13 H13A 119.0
C13 C14 C9 117.84(15)
C13 C14 C15 120.58(15)
C9 C14 C15 121.54(14)
C14 C15 H15A 109.5
C14 C15 H15B 109.5
H15A C15 H15B 109.5
C14 C15 H15C 109.5
H15A C15 H15C 109.5
H15B C15 H15C 109.5
C3 C16 H16A 109.5
C3 C16 H16B 109.5
H16A C16 H16B 109.5
C3 C16 H16C 109.5
H16A C16 H16C 109.5
H16B C16 H16C 109.5
C5 C17 H17A 109.5
C5 C17 H17B 109.5
H17A C17 H17B 109.5
C5 C17 H17C 109.5
H17A C17 H17C 109.5
H17B C17 H17C 109.5

loop_
_geom_bond_atom_site_label_1
_geom_bond_atom_site_label_2
_geom_bond_distance
O1 C7 1.2156(17)
N1 C7 1.3401(17)
N1 N2 1.3842(16)
N1 H1A 0.832(15)
N2 C8 1.2723(18)
C1 C2 1.378(2)
C1 C6 1.387(2)
C1 H1B 0.9300
C2 C3 1.378(3)
C2 H2B 0.9300
C3 C4 1.384(3)
C3 C16 1.507(2)
C4 C5 1.393(2)
C4 H4A 0.9300
C5 C6 1.401(2)
C5 C17 1.500(2)
C6 C7 1.4933(19)
C8 C9 1.4675(19)
C8 H8A 0.9300
C9 C10 1.392(2)
C9 C14 1.400(2)
C10 C11 1.377(2)
C10 H10A 0.9300
C11 C12 1.374(3)
C11 H11A 0.9300
C12 C13 1.376(3)
C12 H12A 0.9300
C13 C14 1.384(2)
C13 H13A 0.9300
C14 C15 1.500(2)
C15 H15A 0.9600
C15 H15B 0.9600
C15 H15C 0.9600
C16 H16A 0.9600
C16 H16B 0.9600
C16 H16C 0.9600
C17 H17A 0.9600
C17 H17B 0.9600
C17 H17C 0.9600

loop_
_geom_hbond_atom_site_label_D
_geom_hbond_atom_site_label_H
_geom_hbond_atom_site_label_A
_geom_hbond_site_symmetry_A
_geom_hbond_distance_DH
_geom_hbond_distance_HA
_geom_hbond_distance_DA
_geom_hbond_angle_DHA
_geom_hbond_publ_flag
N1 H1A O1 1_545 0.833(15) 2.000(15) 2.8150(14) 166.1(14) yes
C8 H8A O1 1_545 0.93 2.52 3.2696(19) 138 yes

loop_
_geom_torsion_atom_site_label_1
_geom_torsion_atom_site_label_2
_geom_torsion_atom_site_label_3
_geom_torsion_atom_site_label_4
_geom_torsion
C7 N1 N2 C8 170.77(14)
C6 C1 C2 C3 -0.8(2)
C1 C2 C3 C4 1.3(2)
C1 C2 C3 C16 -176.88(17)
C2 C3 C4 C5 -1.2(2)
C16 C3 C4 C5 177.01(16)
C3 C4 C5 C6 0.5(2)
C3 C4 C5 C17 -178.19(16)
C2 C1 C6 C5 0.0(2)
C2 C1 C6 C7 -179.36(14)
C4 C5 C6 C1 0.16(19)
C17 C5 C6 C1 178.77(14)
C4 C5 C6 C7 179.50(12)
C17 C5 C6 C7 -1.9(2)
N2 N1 C7 O1 -2.7(3)
N2 N1 C7 C6 177.21(12)
C1 C6 C7 O1 129.9(2)
C5 C6 C7 O1 -49.4(2)
C1 C6 C7 N1 -49.99(18)
C5 C6 C7 N1 130.66(14)
N1 N2 C8 C9 176.93(12)
N2 C8 C9 C10 -30.9(2)
N2 C8 C9 C14 149.45(15)
C14 C9 C10 C11 -0.6(2)
C8 C9 C10 C11 179.71(15)
C9 C10 C11 C12 1.2(3)
C10 C11 C12 C13 -0.9(3)
C11 C12 C13 C14 0.0(3)
C12 C13 C14 C9 0.6(2)
C12 C13 C14 C15 -177.14(17)
C10 C9 C14 C13 -0.2(2)
C8 C9 C14 C13 179.43(14)
C10 C9 C14 C15 177.45(15)
C8 C9 C14 C15 -2.9(2)

loop_
_cod_related_entry_id
_cod_related_entry_database
_cod_related_entry_code
1 ChemSpider 30658347
